data_4025912
loop_
_publ_author_name
'Benjamin J. Coe'
'John Fielden'
'Simon P. Foxon'
'Madeleine Helliwell'
'Inge Asselberghs'
'Koen Clays'
'Kurt De Mey'
'Bruce S. Brunschwig'

_publ_contact_author_address
;
School of Chemistry, University of Manchester, Oxford Road, Manchester, M13
 9PL, UK.
;
_publ_contact_author_email b.coe@manchester.ac.uk
_publ_contact_author_name 'Benjamin J. Coe'
_publ_section_title
;
 Syntheses and Properties of Two-Dimensional, Dicationic Nonlinear Optical
 Chromophores Based on Pyrazinyl Cores
;
_journal_name_full 'Journal of Organic Chemistry'
_journal_page_first 8550
_journal_page_last 8563
_journal_paper_doi 10.1021/jo101966r
_journal_volume 75
_journal_year 2010
_chemical_formula_moiety 'C28 H24 N4 O2, C2 H3 N, 2(N O3)'
_chemical_formula_sum 'C30 H27 N7 O8'
_chemical_formula_weight 613.59
_space_group_IT_number 62
_symmetry_cell_setting orthorhombic
_symmetry_space_group_name_Hall '-P 2ac 2n'
_symmetry_space_group_name_H-M 'P n m a'
_atom_sites_solution_hydrogens geom
_atom_sites_solution_primary direct
_atom_sites_solution_secondary difmap
_audit_creation_method SHELXL-97
_audit_update_record
;
2010-02-18 # Formatted by publCIF
;
_cell_angle_alpha 90.00
_cell_angle_beta 90.00
_cell_angle_gamma 90.00
_cell_formula_units_Z 4
_cell_length_a 7.4785(16)
_cell_length_b 33.557(7)
_cell_length_c 10.974(2)
_cell_measurement_reflns_used 969
_cell_measurement_temperature 100(2)
_cell_measurement_theta_max 24.68
_cell_measurement_theta_min 2.60
_cell_volume 2754.0(10)
_computing_cell_refinement 'Bruker SMART'
_computing_data_collection 'Bruker SMART'
_computing_data_reduction 'Bruker SAINT'
_computing_molecular_graphics 'Bruker SHELXTL'
_computing_publication_material 'Bruker SHELXTL'
_computing_structure_refinement 'SHELXL-97 (Sheldrick, 1997)'
_computing_structure_solution 'SHELXS-97 (Sheldrick, 1990)'
_diffrn_ambient_temperature 100(2)
_diffrn_measured_fraction_theta_full 0.999
_diffrn_measured_fraction_theta_max 0.999
_diffrn_measurement_device_type 'CCD area detector'
_diffrn_measurement_method 'phi and omega scans'
_diffrn_radiation_monochromator graphite
_diffrn_radiation_source 'fine-focus sealed tube'
_diffrn_radiation_type MoK\a
_diffrn_radiation_wavelength 0.71073
_diffrn_reflns_av_R_equivalents 0.0783
_diffrn_reflns_av_sigmaI/netI 0.0425
_diffrn_reflns_limit_h_max 7
_diffrn_reflns_limit_h_min -7
_diffrn_reflns_limit_k_max 31
_diffrn_reflns_limit_k_min -31
_diffrn_reflns_limit_l_max 10
_diffrn_reflns_limit_l_min -10
_diffrn_reflns_number 9689
_diffrn_reflns_theta_full 19.78
_diffrn_reflns_theta_max 19.78
_diffrn_reflns_theta_min 1.95
_exptl_absorpt_coefficient_mu 0.110
_exptl_absorpt_correction_T_max 1.000
_exptl_absorpt_correction_T_min 0.588
_exptl_absorpt_correction_type multi-scan
_exptl_absorpt_process_details SADABS
_exptl_crystal_colour yellow
_exptl_crystal_density_diffrn 1.480
_exptl_crystal_density_method 'not measured'
_exptl_crystal_description plate
_exptl_crystal_F_000 1280
_exptl_crystal_size_max 0.65
_exptl_crystal_size_mid 0.15
_exptl_crystal_size_min 0.05
_refine_diff_density_max 0.274
_refine_diff_density_min -0.405
_refine_diff_density_rms 0.056
_refine_ls_extinction_method none
_refine_ls_goodness_of_fit_ref 1.300
_refine_ls_hydrogen_treatment constr
_refine_ls_matrix_type full
_refine_ls_number_parameters 241
_refine_ls_number_reflns 1275
_refine_ls_number_restraints 287
_refine_ls_restrained_S_all 1.338
_refine_ls_R_factor_all 0.1015
_refine_ls_R_factor_gt 0.0840
_refine_ls_shift/su_max 0.000
_refine_ls_shift/su_mean 0.000
_refine_ls_structure_factor_coef Fsqd
_refine_ls_weighting_details 'calc w=1/[\s^2^(Fo^2^)+(0.0305P)^2^+12.0789P] where P=(Fo^2^+2Fc^2^)/3'
_refine_ls_weighting_scheme calc
_refine_ls_wR_factor_gt 0.1547
_refine_ls_wR_factor_ref 0.1613
_reflns_number_gt 1061
_reflns_number_total 1275
_reflns_threshold_expression >2sigma(I)
_cod_data_source_file jo101966r_si_001_5.cif
_cod_data_source_block '[5][NO3]2.2MeCN'
_cod_depositor_comments
;
The following automatic conversions were performed:

'_symmetry_cell_setting' value 'Orthorhombic' changed to
'orthorhombic' according to the built-in table from CIF Core
dictionary named 'cif_core.dic' version 2.4.1 from 2010-06-29.

Automatic conversion script
Id: cif_fix_values 1646 2011-03-28 12:23:43Z adriana 
;
_cod_database_code 4025912

loop_
_symmetry_equiv_pos_as_xyz
'x, y, z'
'-x+1/2, -y, z+1/2'
'-x, y+1/2, -z'
'x+1/2, -y+1/2, -z+1/2'
'-x, -y, -z'
'x-1/2, y, -z-1/2'
'x, -y-1/2, z'
'-x-1/2, y-1/2, z-1/2'

loop_
_atom_site_label
_atom_site_type_symbol
_atom_site_fract_x
_atom_site_fract_y
_atom_site_fract_z
_atom_site_U_iso_or_equiv
_atom_site_adp_type
_atom_site_occupancy
_atom_site_symmetry_multiplicity
_atom_site_calc_flag
_atom_site_refinement_flags
_atom_site_disorder_assembly
_atom_site_disorder_group
O1 O 0.4626(6) 0.52737(14) 0.1542(4) 0.0299(13) Uani 1 1 d U . .
N1 N -0.1327(11) 0.2500 0.7102(7) 0.024(2) Uani 1 2 d SU . .
N2 N 0.0953(10) 0.2500 0.5100(7) 0.0184(18) Uani 1 2 d SU . .
N3 N 0.0985(7) 0.31930(16) 0.5029(5) 0.0186(13) Uani 1 1 d U . .
C1 C -0.0744(9) 0.2839(2) 0.6609(6) 0.0232(17) Uani 1 1 d U . .
H1 H -0.1097 0.3087 0.6949 0.028 Uiso 1 1 calc R . .
C2 C 0.0368(9) 0.2831(2) 0.5608(6) 0.0200(16) Uani 1 1 d U . .
C3 C 0.1411(10) 0.3519(2) 0.5694(7) 0.0258(18) Uani 1 1 d U . .
H3 H 0.1304 0.3511 0.6556 0.031 Uiso 1 1 calc R . .
C4 C 0.1991(10) 0.3857(2) 0.5142(6) 0.0279(18) Uani 1 1 d U . .
H4 H 0.2267 0.4083 0.5630 0.033 Uiso 1 1 calc R . .
C5 C 0.2195(9) 0.3885(2) 0.3874(6) 0.0223(16) Uani 1 1 d U . .
C6 C 0.1705(9) 0.3540(2) 0.3222(7) 0.0256(18) Uani 1 1 d U . .
H6 H 0.1774 0.3542 0.2358 0.031 Uiso 1 1 calc R . .
C7 C 0.1140(10) 0.3206(2) 0.3794(6) 0.0256(17) Uani 1 1 d U . .
H7 H 0.0848 0.2976 0.3327 0.031 Uiso 1 1 calc R . .
C8 C 0.2819(9) 0.4251(2) 0.3282(6) 0.0201(16) Uani 1 1 d U . .
C9 C 0.3271(9) 0.4588(2) 0.3961(7) 0.0250(18) Uani 1 1 d U . .
H9 H 0.3157 0.4579 0.4823 0.030 Uiso 1 1 calc R . .
C10 C 0.3870(9) 0.4932(2) 0.3427(7) 0.0265(17) Uani 1 1 d U . .
H10 H 0.4162 0.5157 0.3912 0.032 Uiso 1 1 calc R . .
C11 C 0.4046(9) 0.4947(2) 0.2178(7) 0.0249(16) Uani 1 1 d U . .
C12 C 0.3585(9) 0.4620(2) 0.1463(7) 0.0251(17) Uani 1 1 d U . .
H12 H 0.3688 0.4633 0.0601 0.030 Uiso 1 1 calc R . .
C13 C 0.2980(9) 0.4278(2) 0.2012(6) 0.0245(17) Uani 1 1 d U . .
H13 H 0.2666 0.4055 0.1522 0.029 Uiso 1 1 calc R . .
C14 C 0.5399(10) 0.5594(2) 0.2241(7) 0.036(2) Uani 1 1 d U . .
H14A H 0.4449 0.5738 0.2669 0.054 Uiso 1 1 calc R . .
H14B H 0.6029 0.5777 0.1693 0.054 Uiso 1 1 calc R . .
H14C H 0.6243 0.5484 0.2836 0.054 Uiso 1 1 calc R . .
O2 O 0.569(3) 0.3395(7) 0.6442(13) 0.054(5) Uani 0.615(11) 1 d PDU A 1
O3 O 0.7188(13) 0.3410(3) 0.4738(8) 0.036(3) Uani 0.615(11) 1 d PDU A 1
O4 O 0.6322(13) 0.3965(3) 0.5521(8) 0.049(3) Uani 0.615(11) 1 d PDU A 1
O2B O 0.582(2) 0.3414(4) 0.4566(11) 0.045(5) Uani 0.385(11) 1 d PDU A 2
O3B O 0.767(2) 0.3732(5) 0.5786(15) 0.068(6) Uani 0.385(11) 1 d PDU A 2
O4B O 0.540(5) 0.3422(12) 0.6489(18) 0.053(8) Uani 0.385(11) 1 d PDU A 2
N4 N 0.6332(10) 0.3569(2) 0.5587(6) 0.0426(18) Uani 1 1 d DU . .
N5 N 0.7896(12) 0.2500 0.3156(8) 0.031(2) Uani 1 2 d SU . .
C15 C 0.6733(14) 0.2500 0.3828(10) 0.028(3) Uani 1 2 d SU . .
C16 C 0.5259(14) 0.2500 0.4693(11) 0.048(3) Uani 1 2 d SU . .
H16A H 0.5294 0.2255 0.5177 0.072 Uiso 0.50 1 calc PR . .
H16B H 0.4123 0.2514 0.4250 0.072 Uiso 1 2 calc SR . .
H16C H 0.5367 0.2731 0.5235 0.072 Uiso 0.50 1 calc PR . .

loop_
_atom_site_aniso_label
_atom_site_aniso_U_11
_atom_site_aniso_U_22
_atom_site_aniso_U_33
_atom_site_aniso_U_23
_atom_site_aniso_U_13
_atom_site_aniso_U_12
O1 0.015(3) 0.036(3) 0.038(3) 0.014(2) -0.001(2) -0.006(2)
N1 0.017(5) 0.037(5) 0.017(5) 0.000 -0.002(4) 0.000
N2 0.004(4) 0.027(4) 0.024(5) 0.000 -0.002(4) 0.000
N3 0.010(3) 0.024(3) 0.022(3) 0.001(2) -0.001(3) 0.005(3)
C1 0.011(4) 0.033(4) 0.026(4) -0.002(3) 0.001(3) 0.003(3)
C2 0.013(4) 0.025(3) 0.022(4) 0.002(3) -0.002(3) 0.004(3)
C3 0.027(5) 0.028(4) 0.022(4) -0.003(3) -0.001(4) 0.003(3)
C4 0.035(5) 0.025(4) 0.024(3) -0.003(3) 0.002(4) 0.003(4)
C5 0.013(4) 0.031(3) 0.023(3) 0.000(3) 0.002(3) 0.003(3)
C6 0.024(5) 0.032(4) 0.020(4) 0.001(3) 0.002(4) 0.002(3)
C7 0.030(5) 0.028(4) 0.019(3) -0.001(3) -0.007(4) 0.002(4)
C8 0.008(4) 0.030(3) 0.022(3) 0.001(3) -0.002(3) 0.006(3)
C9 0.018(4) 0.032(4) 0.026(4) 0.002(3) 0.003(3) -0.002(3)
C10 0.021(4) 0.029(4) 0.030(3) 0.003(3) 0.003(4) 0.003(4)
C11 0.011(4) 0.030(3) 0.034(4) 0.012(3) 0.003(4) 0.001(3)
C12 0.018(4) 0.032(4) 0.025(4) 0.008(3) -0.001(4) 0.009(3)
C13 0.020(4) 0.031(4) 0.022(3) 0.005(3) 0.000(4) 0.004(3)
C14 0.027(5) 0.031(4) 0.051(6) 0.013(4) -0.007(4) -0.005(4)
O2 0.065(11) 0.063(9) 0.033(8) 0.014(7) 0.010(7) 0.027(9)
O3 0.026(5) 0.045(5) 0.036(5) 0.005(4) 0.004(4) 0.020(5)
O4 0.050(7) 0.052(4) 0.044(6) -0.013(5) 0.022(5) -0.009(6)
O2B 0.084(14) 0.025(8) 0.026(6) -0.004(6) 0.022(8) 0.006(9)
O3B 0.051(9) 0.055(12) 0.099(13) -0.003(9) -0.012(9) 0.017(8)
O4B 0.066(15) 0.068(15) 0.024(9) 0.012(11) 0.010(10) 0.037(12)
N4 0.044(5) 0.055(4) 0.029(4) 0.001(4) 0.002(3) 0.027(4)
N5 0.016(5) 0.039(5) 0.037(5) 0.000 -0.010(4) 0.000
C15 0.011(6) 0.033(7) 0.039(7) 0.000 -0.011(4) 0.000
C16 0.017(6) 0.076(9) 0.050(8) 0.000 -0.002(5) 0.000

loop_
_atom_type_symbol
_atom_type_description
_atom_type_scat_dispersion_real
_atom_type_scat_dispersion_imag
_atom_type_scat_source
C C 0.0033 0.0016 'International Tables Vol C Tables 4.2.6.8 and 6.1.1.4'
H H 0.0000 0.0000 'International Tables Vol C Tables 4.2.6.8 and 6.1.1.4'
N N 0.0061 0.0033 'International Tables Vol C Tables 4.2.6.8 and 6.1.1.4'
O O 0.0106 0.0060 'International Tables Vol C Tables 4.2.6.8 and 6.1.1.4'

loop_
_geom_angle_atom_site_label_1
_geom_angle_atom_site_label_2
_geom_angle_atom_site_label_3
_geom_angle
_geom_angle_site_symmetry_1
_geom_angle_site_symmetry_3
_geom_angle_publ_flag
C11 O1 C14 116.9(6) . . ?
C1 N1 C1 117.1(9) . 7_565 ?
C2 N2 C2 114.9(8) 7_565 . ?
C3 N3 C7 119.5(6) . . ?
C3 N3 C2 121.1(6) . . ?
C7 N3 C2 119.4(6) . . ?
N1 C1 C2 120.4(7) . . ?
N1 C1 H1 119.8 . . ?
C2 C1 H1 119.8 . . ?
N2 C2 C1 123.6(7) . . ?
N2 C2 N3 114.6(6) . . ?
C1 C2 N3 121.8(6) . . ?
N3 C3 C4 120.7(7) . . ?
N3 C3 H3 119.7 . . ?
C4 C3 H3 119.7 . . ?
C3 C4 C5 122.2(7) . . ?
C3 C4 H4 118.9 . . ?
C5 C4 H4 118.9 . . ?
C4 C5 C6 114.8(7) . . ?
C4 C5 C8 122.1(7) . . ?
C6 C5 C8 123.1(6) . . ?
C7 C6 C5 121.8(7) . . ?
C7 C6 H6 119.1 . . ?
C5 C6 H6 119.1 . . ?
C6 C7 N3 121.0(7) . . ?
C6 C7 H7 119.5 . . ?
N3 C7 H7 119.5 . . ?
C9 C8 C13 117.2(7) . . ?
C9 C8 C5 121.3(6) . . ?
C13 C8 C5 121.5(7) . . ?
C10 C9 C8 122.2(7) . . ?
C10 C9 H9 118.9 . . ?
C8 C9 H9 118.9 . . ?
C9 C10 C11 119.2(7) . . ?
C9 C10 H10 120.4 . . ?
C11 C10 H10 120.4 . . ?
O1 C11 C10 124.5(7) . . ?
O1 C11 C12 115.0(6) . . ?
C10 C11 C12 120.5(7) . . ?
C13 C12 C11 119.6(7) . . ?
C13 C12 H12 120.2 . . ?
C11 C12 H12 120.2 . . ?
C12 C13 C8 121.2(7) . . ?
C12 C13 H13 119.4 . . ?
C8 C13 H13 119.4 . . ?
O1 C14 H14A 109.5 . . ?
O1 C14 H14B 109.5 . . ?
H14A C14 H14B 109.5 . . ?
O1 C14 H14C 109.5 . . ?
H14A C14 H14C 109.5 . . ?
H14B C14 H14C 109.5 . . ?
O3B N4 O2 115.3(18) . . ?
O3B N4 O3 84.2(10) . . ?
O2 N4 O3 125.3(13) . . ?
O3B N4 O2B 127.4(11) . . ?
O2 N4 O2B 111.1(14) . . ?
O3 N4 O2B 48.2(7) . . ?
O3B N4 O4B 119.7(14) . . ?
O2 N4 O4B 10(4) . . ?
O3 N4 O4B 132(2) . . ?
O2B N4 O4B 110.1(12) . . ?
O3B N4 O4 63.1(10) . . ?
O2 N4 O4 121.6(12) . . ?
O3 N4 O4 112.9(7) . . ?
O2B N4 O4 110.7(9) . . ?
O4B N4 O4 115(2) . . ?
N5 C15 C16 179.6(11) . . ?
C15 C16 H16A 109.5 . . ?
C15 C16 H16B 109.5 . . ?
H16A C16 H16B 109.5 . . ?
C15 C16 H16C 109.5 . . ?
H16A C16 H16C 109.5 . . ?
H16B C16 H16C 109.5 . . ?

loop_
_geom_bond_atom_site_label_1
_geom_bond_atom_site_label_2
_geom_bond_distance
_geom_bond_site_symmetry_2
_geom_bond_publ_flag
O1 C11 1.370(8) . ?
O1 C14 1.441(8) . ?
N1 C1 1.332(8) . ?
N1 C1 1.332(8) 7_565 ?
N2 C2 1.318(8) 7_565 ?
N2 C2 1.318(8) . ?
N3 C3 1.353(9) . ?
N3 C7 1.360(8) . ?
N3 C2 1.446(9) . ?
C1 C2 1.378(9) . ?
C1 H1 0.9500 . ?
C3 C4 1.358(10) . ?
C3 H3 0.9500 . ?
C4 C5 1.402(10) . ?
C4 H4 0.9500 . ?
C5 C6 1.409(10) . ?
C5 C8 1.465(10) . ?
C6 C7 1.353(10) . ?
C6 H6 0.9500 . ?
C7 H7 0.9500 . ?
C8 C9 1.398(10) . ?
C8 C13 1.402(9) . ?
C9 C10 1.368(10) . ?
C9 H9 0.9500 . ?
C10 C11 1.378(10) . ?
C10 H10 0.9500 . ?
C11 C12 1.393(10) . ?
C12 C13 1.373(10) . ?
C12 H12 0.9500 . ?
C13 H13 0.9500 . ?
C14 H14A 0.9800 . ?
C14 H14B 0.9800 . ?
C14 H14C 0.9800 . ?
O2 N4 1.206(11) . ?
O3 N4 1.251(8) . ?
O4 N4 1.329(9) . ?
O2B N4 1.294(11) . ?
O3B N4 1.163(11) . ?
O4B N4 1.308(12) . ?
N5 C15 1.140(12) . ?
C15 C16 1.455(16) . ?
C16 H16A 0.9800 . ?
C16 H16B 0.9800 . ?
C16 H16C 0.9800 . ?

loop_
_geom_torsion_atom_site_label_1
_geom_torsion_atom_site_label_2
_geom_torsion_atom_site_label_3
_geom_torsion_atom_site_label_4
_geom_torsion
_geom_torsion_site_symmetry_1
_geom_torsion_site_symmetry_2
_geom_torsion_site_symmetry_3
_geom_torsion_site_symmetry_4
_geom_torsion_publ_flag
C1 N1 C1 C2 2.0(13) 7_565 . . . ?
C2 N2 C2 C1 1.2(13) 7_565 . . . ?
C2 N2 C2 N3 -178.7(4) 7_565 . . . ?
N1 C1 C2 N2 -1.7(11) . . . . ?
N1 C1 C2 N3 178.2(7) . . . . ?
C3 N3 C2 N2 -142.4(7) . . . . ?
C7 N3 C2 N2 37.5(9) . . . . ?
C3 N3 C2 C1 37.8(9) . . . . ?
C7 N3 C2 C1 -142.3(7) . . . . ?
C7 N3 C3 C4 0.0(10) . . . . ?
C2 N3 C3 C4 179.9(6) . . . . ?
N3 C3 C4 C5 -0.8(12) . . . . ?
C3 C4 C5 C6 1.7(11) . . . . ?
C3 C4 C5 C8 180.0(7) . . . . ?
C4 C5 C6 C7 -2.1(11) . . . . ?
C8 C5 C6 C7 179.7(7) . . . . ?
C5 C6 C7 N3 1.5(11) . . . . ?
C3 N3 C7 C6 -0.4(11) . . . . ?
C2 N3 C7 C6 179.7(6) . . . . ?
C4 C5 C8 C9 1.0(11) . . . . ?
C6 C5 C8 C9 179.2(7) . . . . ?
C4 C5 C8 C13 -178.6(7) . . . . ?
C6 C5 C8 C13 -0.5(11) . . . . ?
C13 C8 C9 C10 -0.9(11) . . . . ?
C5 C8 C9 C10 179.5(6) . . . . ?
C8 C9 C10 C11 -0.3(11) . . . . ?
C14 O1 C11 C10 11.6(10) . . . . ?
C14 O1 C11 C12 -169.9(6) . . . . ?
C9 C10 C11 O1 179.8(6) . . . . ?
C9 C10 C11 C12 1.3(11) . . . . ?
O1 C11 C12 C13 -179.8(6) . . . . ?
C10 C11 C12 C13 -1.1(11) . . . . ?
C11 C12 C13 C8 -0.1(11) . . . . ?
C9 C8 C13 C12 1.1(11) . . . . ?
C5 C8 C13 C12 -179.3(6) . . . . ?
